data_2021221
loop_
_publ_author_name
'Girisha, Marisiddaiah'
'Sagar, Belakavadi K.'
'Yathirajan, Hemmige S.'
'Rathore, Ravindranath S.'
'Kaur, Manpreet'
'Jasinski, Jerry P.'
'Glidewell, Christopher'

_publ_section_title
;
 Eight Schiff bases derived from various salicylaldehydes: phenol--imine
 and keto--amine forms, conformational disorder, and supramolecular
 assembly in one and two dimensions
;
_journal_coeditor_code FN3266
_journal_issue 10
_journal_name_full 'Acta Crystallographica Section C'
_journal_page_first 1094
_journal_page_last 1104
_journal_paper_doi 10.1107/S2053229618012287
_journal_volume 74
_journal_year 2018
_chemical_formula_iupac 'C15 H15 N O3'
_chemical_formula_moiety 'C15 H15 N O3'
_chemical_formula_sum 'C15 H15 N O3'
_chemical_formula_weight 257.28
_chemical_name_systematic
;
(<i>E</i>)-2-Methoxy-6-[(2-methoxyphenylimino)methyl]phenol
;
_space_group_crystal_system orthorhombic
_space_group_IT_number 29
_space_group_name_Hall 'P 2c -2ac'
_space_group_name_H-M_alt 'P c a 21'
_symmetry_space_group_name_Hall 'P 2c -2ac'
_symmetry_space_group_name_H-M 'P c a 21'
_atom_sites_solution_hydrogens geom
_audit_creation_method SHELXL-2014
_cell_angle_alpha 90
_cell_angle_beta 90
_cell_angle_gamma 90
_cell_formula_units_Z 4
_cell_length_a 23.689(2)
_cell_length_b 7.6951(7)
_cell_length_c 7.3488(7)
_cell_measurement_reflns_used 2601
_cell_measurement_temperature 296(2)
_cell_measurement_theta_max 25.894
_cell_measurement_theta_min 1.719
_cell_volume 1339.6(2)
_computing_cell_refinement
;
SAINT (Bruker, 2004)
;
_computing_data_collection
;
APEX2 (Bruker, 2004)
;
_computing_data_reduction
;
SAINT (Bruker, 2004)
;
_computing_molecular_graphics
;
PLATON (Spek, 2009)
;
_computing_publication_material
;
SHELXL2014 (Sheldrick, 2015) and PLATON (Spek, 2009)
;
_computing_structure_refinement
;
SHELXL2014 (Sheldrick, 2015)
;
_computing_structure_solution
;
SHELXS97 (Sheldrick, 2008)
;
_diffrn_ambient_temperature 296(2)
_diffrn_measured_fraction_theta_full 0.999
_diffrn_measured_fraction_theta_max 0.999
_diffrn_measurement_device_type 'Bruker APEXII CCD'
_diffrn_measurement_method '\f and \w scans'
_diffrn_radiation_monochromator graphite
_diffrn_radiation_type MoK\a
_diffrn_radiation_wavelength 0.71073
_diffrn_reflns_av_R_equivalents 0.0338
_diffrn_reflns_limit_h_max 29
_diffrn_reflns_limit_h_min -25
_diffrn_reflns_limit_k_max 9
_diffrn_reflns_limit_k_min -9
_diffrn_reflns_limit_l_max 9
_diffrn_reflns_limit_l_min -9
_diffrn_reflns_number 16375
_diffrn_reflns_theta_full 25.242
_diffrn_reflns_theta_max 25.894
_diffrn_reflns_theta_min 2.647
_diffrn_standards_decay_% 0
_diffrn_standards_interval_count 0
_diffrn_standards_interval_time 0
_diffrn_standards_number 0
_exptl_absorpt_coefficient_mu 0.089
_exptl_absorpt_correction_T_max 0.991
_exptl_absorpt_correction_T_min 0.859
_exptl_absorpt_correction_type multi-scan
_exptl_absorpt_process_details
;
(SADABS; Bruker, 2012)
;
_exptl_crystal_colour orange
_exptl_crystal_density_diffrn 1.276
_exptl_crystal_description block
_exptl_crystal_F_000 544
_exptl_crystal_size_max 0.240
_exptl_crystal_size_mid 0.180
_exptl_crystal_size_min 0.100
_refine_diff_density_max 0.113
_refine_diff_density_min -0.142
_refine_ls_abs_structure_details
;
Flack <i>x</i> determined using 772 quotients [(I+)-(I-)]/[(I+)+(I-)]
(Parsons <i>et al.</i>,  2013)
;
_refine_ls_abs_structure_Flack 0.1(5)
_refine_ls_extinction_method none
_refine_ls_goodness_of_fit_ref 1.048
_refine_ls_hydrogen_treatment constr
_refine_ls_matrix_type full
_refine_ls_number_parameters 175
_refine_ls_number_reflns 2600
_refine_ls_number_restraints 1
_refine_ls_restrained_S_all 1.048
_refine_ls_R_factor_all 0.0593
_refine_ls_R_factor_gt 0.0370
_refine_ls_shift/su_max 0.000
_refine_ls_shift/su_mean 0.000
_refine_ls_structure_factor_coef Fsqd
_refine_ls_weighting_details 'w=1/[\s^2^(Fo^2^)+(0.0332P)^2^+0.1885P] where P=(Fo^2^+2Fc^2^)/3'
_refine_ls_weighting_scheme calc
_refine_ls_wR_factor_gt 0.0749
_refine_ls_wR_factor_ref 0.0841
_reflns_number_gt 1975
_reflns_number_total 2600
_reflns_threshold_expression 'I > 2\s(I)'
_cod_data_source_file fn3266sup1.cif
_cod_data_source_block V
_cod_depositor_comments 'Adding full bibliography for 2021217--2021224.cif.'
_cod_database_code 2021221
_cod_database_fobs_code 2021221
_shelx_space_group_comment
;
The symmetry employed for this shelxl refinement is uniquely defined
by the following loop, which should always be used as a source of
symmetry information in preference to the above space-group names.
They are only intended as comments.
;
_shelx_estimated_absorpt_t_min 0.979
_shelx_estimated_absorpt_t_max 0.991
_shelxl_version_number 2.014

loop_
_space_group_symop_operation_xyz
'x, y, z'
'-x, -y, z+1/2'
'-x+1/2, y, z+1/2'
'x+1/2, -y, z'

loop_
_atom_site_type_symbol
_atom_site_label
_atom_site_fract_x
_atom_site_fract_y
_atom_site_fract_z
_atom_site_U_iso_or_equiv
_atom_site_adp_type
_atom_site_calc_flag
_atom_site_occupancy
C C1 0.08903(10) 0.8870(4) 0.8423(4) 0.0426(6) Uani d 1
C C2 0.05117(11) 0.8302(3) 0.9757(4) 0.0440(6) Uani d 1
C C3 0.03195(12) 0.9445(4) 1.1060(4) 0.0536(8) Uani d 1
H H3 0.0065 0.9072 1.1940 0.064 Uiso calc 1
C C4 0.05065(13) 1.1152(4) 1.1057(5) 0.0604(8) Uani d 1
H H4 0.0381 1.1916 1.1949 0.072 Uiso calc 1
C C5 0.08757(13) 1.1722(4) 0.9747(5) 0.0601(8) Uani d 1
H H5 0.0996 1.2872 0.9744 0.072 Uiso calc 1
C C6 0.10676(12) 1.0587(4) 0.8435(4) 0.0520(7) Uani d 1
H H6 0.1318 1.0977 0.7550 0.062 Uiso calc 1
N N1 0.10993(10) 0.7621(3) 0.7191(3) 0.0476(6) Uani d 1
O O2 0.03493(8) 0.6604(2) 0.9623(3) 0.0565(5) Uani d 1
C C21 -0.00134(18) 0.5945(4) 1.0988(5) 0.0867(12) Uani d 1
H H21A 0.0163 0.6069 1.2156 0.130 Uiso calc 1
H H21B -0.0088 0.4738 1.0758 0.130 Uiso calc 1
H H21C -0.0362 0.6581 1.0975 0.130 Uiso calc 1
C C11 0.14629(11) 0.6758(4) 0.4306(4) 0.0455(7) Uani d 1
C C12 0.15948(11) 0.5091(4) 0.4888(4) 0.0446(7) Uani d 1
O O12 0.14804(9) 0.4517(3) 0.6586(3) 0.0572(6) Uani d 1
H H12 0.1349 0.5315 0.7193 0.086 Uiso calc 1
C C13 0.18589(11) 0.3938(4) 0.3682(4) 0.0488(7) Uani d 1
C C14 0.19927(13) 0.4473(5) 0.1956(4) 0.0601(8) Uani d 1
H H14 0.2174 0.3711 0.1166 0.072 Uiso calc 1
C C15 0.18608(14) 0.6141(5) 0.1373(4) 0.0675(9) Uani d 1
H H15 0.1953 0.6489 0.0198 0.081 Uiso calc 1
C C16 0.15970(14) 0.7267(4) 0.2517(4) 0.0589(9) Uani d 1
H H16 0.1505 0.8377 0.2117 0.071 Uiso calc 1
C C17 0.12071(12) 0.8011(4) 0.5539(4) 0.0494(7) Uani d 1
H H17 0.1120 0.9118 0.5115 0.059 Uiso calc 1
O O13 0.19690(9) 0.2318(3) 0.4367(3) 0.0650(6) Uani d 1
C C113 0.23182(15) 0.1230(4) 0.3301(6) 0.0888(12) Uani d 1
H H11A 0.2135 0.0985 0.2165 0.133 Uiso calc 1
H H11B 0.2386 0.0163 0.3941 0.133 Uiso calc 1
H H11C 0.2671 0.1805 0.3073 0.133 Uiso calc 1

loop_
_atom_site_aniso_label
_atom_site_aniso_U_11
_atom_site_aniso_U_22
_atom_site_aniso_U_33
_atom_site_aniso_U_12
_atom_site_aniso_U_13
_atom_site_aniso_U_23
C1 0.0371(15) 0.0494(16) 0.0413(14) 0.0062(13) -0.0021(14) 0.0032(14)
C2 0.0405(14) 0.0425(15) 0.0489(16) 0.0024(12) 0.0037(14) 0.0049(15)
C3 0.0544(18) 0.0513(18) 0.0552(19) 0.0063(14) 0.0128(15) 0.0003(17)
C4 0.067(2) 0.0498(18) 0.064(2) 0.0061(16) 0.0085(18) -0.0072(17)
C5 0.0624(19) 0.0469(17) 0.071(2) -0.0071(15) -0.0017(19) -0.0025(19)
C6 0.0426(16) 0.0571(19) 0.0564(18) -0.0058(14) 0.0026(15) 0.0043(17)
N1 0.0408(14) 0.0587(15) 0.0433(14) 0.0015(11) 0.0041(11) -0.0008(12)
O2 0.0641(13) 0.0466(11) 0.0588(12) -0.0035(10) 0.0163(12) -0.0005(11)
C21 0.111(3) 0.062(2) 0.086(3) -0.020(2) 0.047(3) 0.000(2)
C11 0.0388(15) 0.0598(18) 0.0379(15) -0.0012(13) -0.0005(13) 0.0023(15)
C12 0.0333(14) 0.0589(18) 0.0415(15) -0.0056(12) 0.0013(12) -0.0016(15)
O12 0.0651(14) 0.0602(12) 0.0463(12) 0.0025(11) 0.0135(10) 0.0059(10)
C13 0.0421(15) 0.0571(18) 0.0473(17) -0.0041(14) -0.0009(14) -0.0083(15)
C14 0.0545(19) 0.077(2) 0.0490(19) -0.0030(17) 0.0061(15) -0.0160(17)
C15 0.071(2) 0.091(3) 0.0405(17) -0.0070(19) 0.0064(16) -0.0023(19)
C16 0.061(2) 0.071(2) 0.0448(19) -0.0006(17) -0.0027(16) 0.0073(17)
C17 0.0443(17) 0.0546(18) 0.0493(18) 0.0048(14) -0.0042(14) 0.0044(14)
O13 0.0678(14) 0.0600(13) 0.0671(14) 0.0044(10) 0.0093(12) -0.0085(12)
C113 0.094(3) 0.074(2) 0.098(3) 0.011(2) 0.010(3) -0.028(2)

loop_
_atom_type_symbol
_atom_type_description
_atom_type_scat_dispersion_real
_atom_type_scat_dispersion_imag
_atom_type_scat_source
C C 0.0033 0.0016 'International Tables Vol C Tables 4.2.6.8 and 6.1.1.4'
H H 0.0000 0.0000 'International Tables Vol C Tables 4.2.6.8 and 6.1.1.4'
N N 0.0061 0.0033 'International Tables Vol C Tables 4.2.6.8 and 6.1.1.4'
O O 0.0106 0.0060 'International Tables Vol C Tables 4.2.6.8 and 6.1.1.4'

loop_
_geom_angle_atom_site_label_1
_geom_angle_atom_site_label_2
_geom_angle_atom_site_label_3
_geom_angle
C6 C1 C2 119.1(3)
C6 C1 N1 123.2(3)
C2 C1 N1 117.6(2)
O2 C2 C3 124.6(2)
O2 C2 C1 115.4(2)
C3 C2 C1 120.0(3)
C2 C3 C4 119.9(3)
C2 C3 H3 120.1
C4 C3 H3 120.1
C5 C4 C3 120.5(3)
C5 C4 H4 119.8
C3 C4 H4 119.8
C4 C5 C6 119.9(3)
C4 C5 H5 120.0
C6 C5 H5 120.0
C5 C6 C1 120.6(3)
C5 C6 H6 119.7
C1 C6 H6 119.7
C17 N1 C1 121.4(3)
C2 O2 C21 117.6(2)
O2 C21 H21A 109.5
O2 C21 H21B 109.5
H21A C21 H21B 109.5
O2 C21 H21C 109.5
H21A C21 H21C 109.5
H21B C21 H21C 109.5
C12 C11 C16 119.6(3)
C12 C11 C17 120.9(3)
C16 C11 C17 119.4(3)
O12 C12 C11 122.8(2)
O12 C12 C13 117.8(3)
C11 C12 C13 119.4(3)
C12 O12 H12 109.5
O13 C13 C14 124.7(3)
O13 C13 C12 115.4(3)
C14 C13 C12 119.9(3)
C13 C14 C15 120.7(3)
C13 C14 H14 119.6
C15 C14 H14 119.6
C16 C15 C14 120.1(3)
C16 C15 H15 120.0
C14 C15 H15 120.0
C15 C16 C11 120.3(3)
C15 C16 H16 119.8
C11 C16 H16 119.8
N1 C17 C11 121.3(3)
N1 C17 H17 119.3
C11 C17 H17 119.3
C13 O13 C113 116.5(3)
O13 C113 H11A 109.5
O13 C113 H11B 109.5
H11A C113 H11B 109.5
O13 C113 H11C 109.5
H11A C113 H11C 109.5
H11B C113 H11C 109.5

loop_
_geom_bond_atom_site_label_1
_geom_bond_atom_site_label_2
_geom_bond_distance
C1 C6 1.387(4)
C1 C2 1.399(4)
C1 N1 1.410(4)
C2 O2 1.366(3)
C2 C3 1.377(4)
C3 C4 1.386(4)
C3 H3 0.9300
C4 C5 1.373(4)
C4 H4 0.9300
C5 C6 1.378(4)
C5 H5 0.9300
C6 H6 0.9300
N1 C17 1.276(3)
O2 C21 1.415(4)
C21 H21A 0.9600
C21 H21B 0.9600
C21 H21C 0.9600
C11 C12 1.388(4)
C11 C16 1.408(4)
C11 C17 1.455(4)
C12 O12 1.351(3)
C12 C13 1.401(4)
O12 H12 0.8200
C13 O13 1.370(3)
C13 C14 1.371(4)
C14 C15 1.389(4)
C14 H14 0.9300
C15 C16 1.359(4)
C15 H15 0.9300
C16 H16 0.9300
C17 H17 0.9300
O13 C113 1.414(4)
C113 H11A 0.9600
C113 H11B 0.9600
C113 H11C 0.9600

loop_
_geom_hbond_atom_site_label_D
_geom_hbond_atom_site_label_H
_geom_hbond_atom_site_label_A
_geom_hbond_site_symmetry_A
_geom_hbond_distance_DH
_geom_hbond_distance_HA
_geom_hbond_distance_DA
_geom_hbond_angle_DHA
_geom_hbond_publ_flag
O12 H12 N1 . 0.82 1.87 2.592(3) 146 no
C3 H3 <i>Cg</i>1 2_575 0.93 2.83 3.646(3) 148 no
C16 H16 <i>Cg</i>1 1_554 0.93 2.88 3.630(3) 138 no

loop_
_geom_torsion_atom_site_label_1
_geom_torsion_atom_site_label_2
_geom_torsion_atom_site_label_3
_geom_torsion_atom_site_label_4
_geom_torsion
C6 C1 C2 O2 178.6(2)
N1 C1 C2 O2 -5.2(3)
C6 C1 C2 C3 0.0(4)
N1 C1 C2 C3 176.3(2)
O2 C2 C3 C4 -179.1(3)
C1 C2 C3 C4 -0.7(4)
C2 C3 C4 C5 1.0(5)
C3 C4 C5 C6 -0.7(5)
C4 C5 C6 C1 0.1(5)
C2 C1 C6 C5 0.3(4)
N1 C1 C6 C5 -175.7(3)
C6 C1 N1 C17 -37.9(4)
C2 C1 N1 C17 146.0(3)
C3 C2 O2 C21 -4.3(4)
C1 C2 O2 C21 177.2(3)
C16 C11 C12 O12 179.8(3)
C17 C11 C12 O12 2.1(4)
C16 C11 C12 C13 -0.1(4)
C17 C11 C12 C13 -177.8(3)
O12 C12 C13 O13 0.6(4)
C11 C12 C13 O13 -179.5(2)
O12 C12 C13 C14 -178.8(3)
C11 C12 C13 C14 1.1(4)
O13 C13 C14 C15 179.5(3)
C12 C13 C14 C15 -1.1(4)
C13 C14 C15 C16 0.1(5)
C14 C15 C16 C11 0.9(5)
C12 C11 C16 C15 -0.9(4)
C17 C11 C16 C15 176.8(3)
C1 N1 C17 C11 175.2(2)
C12 C11 C17 N1 0.4(4)
C16 C11 C17 N1 -177.3(3)
C14 C13 O13 C113 9.8(4)
C12 C13 O13 C113 -169.6(3)
